data_1534259
loop_
_publ_author_name
'Berthold, H.J.'
'Knecht, H.'

_publ_section_title
;
 Die Kristallstruktur des Uranimidchlorids U (N H) Cl
;
_journal_name_full 'Zeitschrift fuer Anorganische und Allgemeine Chemie'
_journal_page_first 50
_journal_page_last 57
_journal_volume 348
_journal_year 1966
_chemical_formula_sum 'Cl H N U'
_chemical_name_systematic 'U (N H) Cl'
_space_group_IT_number 129
_symmetry_space_group_name_Hall 'P 4ab 2ab -1ab'
_symmetry_space_group_name_H-M 'P 4/n m m :1'
_cell_angle_alpha 90
_cell_angle_beta 90
_cell_angle_gamma 90
_cell_formula_units_Z 2
_cell_length_a 3.972
_cell_length_b 3.972
_cell_length_c 6.81
_cell_volume 107.440
_citation_journal_id_ASTM ZAACAB
_cod_data_source_file Berthold_ZAACAB_1966_764.cif
_cod_data_source_block H1Cl1N1U1
_cod_original_cell_volume 107.4399
_cod_original_sg_symbol_Hall '-P 4a 2a (x-1/4,y+1/4,z)'
_cod_original_formula_sum 'H1 Cl1 N1 U1'
_cod_database_code 1534259

loop_
_symmetry_equiv_pos_as_xyz
x,y,z
-y+1/2,x+1/2,z
-x,-y,z
y+1/2,-x+1/2,z
x+1/2,-y+1/2,-z
y,x,-z
-x+1/2,y+1/2,-z
-y,-x,-z
-x+1/2,-y+1/2,-z
y,-x,-z
x+1/2,y+1/2,-z
-y,x,-z
-x,y,z
-y+1/2,-x+1/2,z
x,-y,z
y+1/2,x+1/2,z

loop_
_atom_site_label
_atom_site_type_symbol
_atom_site_fract_x
_atom_site_fract_y
_atom_site_fract_z
_atom_site_occupancy
_atom_site_U_iso_or_equiv
Cl1 Cl-1 0 0.5 0.63 1 0.0
N1 N-3 0 0 0 1 0.0
U1 U+3 0 0.5 0.168 1 0.0
